data_7029912
loop_
_publ_author_name
'Langley, Stuart K.'
'Helliwell, Madeleine'
'Teat, Simon J.'
'Winpenny, Richard E. P.'

_publ_section_title
;
 Synthesis and characterisation of cobalt(II) phosphonate cage complexes
 utilizing carboxylates and pyridonates as co-ligands.
;
_journal_issue 41
_journal_name_full 'Dalton transactions (Cambridge, England : 2003)'
_journal_page_first 12807
_journal_page_last 12817
_journal_paper_doi 10.1039/c2dt31612a
_journal_volume 41
_journal_year 2012
_chemical_formula_sum 'C93 H94 Cl14 Co10 N12 O30 P2'
_chemical_formula_weight 3007.28
_chemical_name_systematic
;
?
;
_space_group_IT_number 2
_symmetry_cell_setting triclinic
_symmetry_space_group_name_Hall '-P 1'
_symmetry_space_group_name_H-M 'P -1'
_atom_sites_solution_hydrogens geom
_atom_sites_solution_primary direct
_atom_sites_solution_secondary difmap
_audit_creation_date '9 November 2005'
_audit_creation_method SHELXL-97
_cell_angle_alpha 68.916(6)
_cell_angle_beta 67.120(6)
_cell_angle_gamma 65.714(6)
_cell_formula_units_Z 1
_cell_length_a 14.913(5)
_cell_length_b 15.160(5)
_cell_length_c 16.613(6)
_cell_measurement_reflns_used 5666
_cell_measurement_temperature 100(2)
_cell_measurement_theta_max 26.09
_cell_measurement_theta_min 2.43
_cell_volume 3063.6(18)
_computing_cell_refinement 'Bruker SMART'
_computing_data_collection 'Bruker SMART'
_computing_data_reduction 'Bruker SMART'
_computing_molecular_graphics X-SEED
_computing_publication_material CIFTAB
_computing_structure_refinement 'SHELXL-97 (Sheldrick, 1997)'
_computing_structure_solution 'SHELXS-97 (Sheldrick, 1990)'
_diffrn_ambient_temperature 100(2)
_diffrn_measured_fraction_theta_full 0.960
_diffrn_measured_fraction_theta_max 0.960
_diffrn_measurement_device_type 'CCD area detector'
_diffrn_measurement_method 'phi and omega scans'
_diffrn_radiation_monochromator graphite
_diffrn_radiation_source 'fine-focus sealed tube'
_diffrn_radiation_type MoK\a
_diffrn_radiation_wavelength 0.71073
_diffrn_reflns_av_R_equivalents 0.1009
_diffrn_reflns_av_sigmaI/netI 0.0928
_diffrn_reflns_limit_h_max 18
_diffrn_reflns_limit_h_min -18
_diffrn_reflns_limit_k_max 19
_diffrn_reflns_limit_k_min -19
_diffrn_reflns_limit_l_max 20
_diffrn_reflns_limit_l_min -20
_diffrn_reflns_number 17933
_diffrn_reflns_theta_full 26.60
_diffrn_reflns_theta_max 26.60
_diffrn_reflns_theta_min 1.71
_exptl_absorpt_coefficient_mu 1.722
_exptl_absorpt_correction_T_max 0.842
_exptl_absorpt_correction_T_min 0.668
_exptl_absorpt_correction_type multi-scan
_exptl_absorpt_process_details SADABS
_exptl_crystal_colour purple
_exptl_crystal_density_diffrn 1.626
_exptl_crystal_density_method 'not measured'
_exptl_crystal_description rhombus
_exptl_crystal_F_000 1506
_exptl_crystal_size_max 0.4
_exptl_crystal_size_mid 0.2
_exptl_crystal_size_min 0.1
_refine_diff_density_max 1.292
_refine_diff_density_min -0.628
_refine_diff_density_rms 0.120
_refine_ls_extinction_method none
_refine_ls_goodness_of_fit_ref 0.967
_refine_ls_hydrogen_treatment constr
_refine_ls_matrix_type full
_refine_ls_number_parameters 776
_refine_ls_number_reflns 12311
_refine_ls_number_restraints 47
_refine_ls_restrained_S_all 0.976
_refine_ls_R_factor_all 0.0763
_refine_ls_R_factor_gt 0.0569
_refine_ls_shift/su_max 0.001
_refine_ls_shift/su_mean 0.000
_refine_ls_structure_factor_coef Fsqd
_refine_ls_weighting_details 'calc w=1/[\s^2^(Fo^2^)+(0.0846P)^2^+0.0000P] where P=(Fo^2^+2Fc^2^)/3'
_refine_ls_weighting_scheme calc
_refine_ls_wR_factor_gt 0.1536
_refine_ls_wR_factor_ref 0.1630
_reflns_number_gt 8278
_reflns_number_total 12311
_reflns_threshold_expression >2sigma(I)
_cod_data_source_file c2dt31612a.txt
_cod_data_source_block 2_repw158_revised
_cod_original_sg_symbol_H-M p-1
_cod_database_code 7029912

loop_
_symmetry_equiv_pos_as_xyz
'x, y, z'
'-x, -y, -z'

loop_
_atom_site_label
_atom_site_type_symbol
_atom_site_fract_x
_atom_site_fract_y
_atom_site_fract_z
_atom_site_U_iso_or_equiv
_atom_site_adp_type
_atom_site_occupancy
_atom_site_symmetry_multiplicity
_atom_site_calc_flag
_atom_site_refinement_flags
_atom_site_disorder_assembly
_atom_site_disorder_group
Co1 Co 0.04288(4) 0.44065(4) 1.13442(4) 0.03418(16) Uani 1 1 d . . .
Co2 Co 0.19533(5) 0.39287(5) 0.72996(4) 0.03957(17) Uani 1 1 d . . .
Co3 Co 0.15716(5) 0.22978(4) 1.09068(4) 0.03772(16) Uani 1 1 d . . .
Co4 Co -0.15827(5) 0.36807(5) 1.22084(4) 0.04037(17) Uani 1 1 d . . .
Co5 Co 0.20857(5) 0.20668(5) 0.88580(4) 0.04239(17) Uani 1 1 d . . .
Cl1 Cl -0.23353(15) 0.33310(15) 0.9015(2) 0.1281(9) Uani 1 1 d . . .
Cl2 Cl 0.25141(13) 0.40014(16) 0.47858(10) 0.0905(6) Uani 1 1 d . . .
Cl3 Cl 0.17714(18) -0.05156(13) 1.27845(12) 0.0969(6) Uani 1 1 d . . .
Cl4 Cl -0.24613(14) 0.28180(16) 1.47142(11) 0.1010(7) Uani 1 1 d . . .
Cl5 Cl 0.37302(13) 0.72759(13) 0.74901(12) 0.0795(5) Uani 1 1 d . . .
Cl6 Cl 0.24556(17) -0.02444(15) 0.84664(13) 0.0990(6) Uani 1 1 d . . .
P6 P 0.17271(8) 0.42169(8) 0.92245(7) 0.0333(3) Uani 1 1 d . . .
O1 O 0.1341(3) 0.2746(3) 0.7851(2) 0.0537(9) Uani 1 1 d . . .
O2 O 0.0278(2) 0.2895(2) 1.19145(19) 0.0395(7) Uani 1 1 d . . .
O3 O 0.0527(2) 0.5831(2) 1.0633(2) 0.0416(7) Uani 1 1 d . . .
O4 O 0.2749(2) 0.1686(2) 0.9888(2) 0.0461(8) Uani 1 1 d . . .
O5 O 0.3407(3) 0.1629(3) 0.7947(2) 0.0606(10) Uani 1 1 d . . .
O6 O 0.3358(3) 0.2986(3) 0.6831(2) 0.0568(9) Uani 1 1 d . . .
O7 O 0.1976(2) 0.3515(2) 0.86477(19) 0.0392(7) Uani 1 1 d . . .
O8 O 0.1164(2) 0.3821(2) 1.02019(18) 0.0346(6) Uani 1 1 d . . .
O9 O 0.0586(3) 0.2089(2) 1.0404(2) 0.0482(8) Uani 1 1 d . . .
O10 O -0.1295(3) 0.2713(3) 1.1476(2) 0.0578(9) Uani 1 1 d . . .
O11 O 0.2436(2) 0.5119(2) 0.7054(2) 0.0460(8) Uani 1 1 d . . .
O12 O 0.2539(2) 0.2411(2) 1.1402(2) 0.0478(8) Uani 1 1 d . . .
O13 O 0.1757(2) 0.3935(2) 1.1668(2) 0.0425(7) Uani 1 1 d . . .
O14 O 0.1073(2) 0.5270(2) 0.88520(18) 0.0356(7) Uani 1 1 d . . .
O15 O 0.0441(2) 0.5047(2) 0.7529(2) 0.0428(7) Uani 1 1 d . . .
N1 N 0.1285(3) 0.4657(3) 0.6215(2) 0.0428(9) Uani 1 1 d . . .
N2 N -0.0365(4) 0.2996(3) 0.8330(3) 0.0579(11) Uani 1 1 d . . .
N3 N 0.1403(3) 0.0943(3) 0.9563(3) 0.0494(10) Uani 1 1 d . . .
N4 N 0.2391(3) 0.0614(3) 1.1202(3) 0.0483(10) Uani 1 1 d . . .
N5 N -0.0907(3) 0.2765(3) 1.3251(3) 0.0471(10) Uani 1 1 d . . .
N6 N 0.3156(3) 0.6030(3) 0.7207(3) 0.0468(10) Uani 1 1 d . . .
C1 C 0.2482(4) 0.3133(4) 1.1644(3) 0.0421(11) Uani 1 1 d . . .
C2 C 0.3395(4) 0.2966(4) 1.1978(4) 0.0510(13) Uani 1 1 d . . .
C3 C 0.3281(5) 0.2241(5) 1.2898(4) 0.080(2) Uani 1 1 d . . .
H3A H 0.3840 0.2128 1.3131 0.120 Uiso 1 1 calc R . .
H3B H 0.3307 0.1608 1.2844 0.120 Uiso 1 1 calc R . .
H3C H 0.2622 0.2522 1.3312 0.120 Uiso 1 1 calc R . .
C4 C 0.3354(5) 0.3945(5) 1.2066(5) 0.084(2) Uani 1 1 d . . .
H4A H 0.3907 0.3828 1.2308 0.127 Uiso 1 1 calc R . .
H4B H 0.2691 0.4229 1.2473 0.127 Uiso 1 1 calc R . .
H4C H 0.3438 0.4410 1.1473 0.127 Uiso 1 1 calc R . .
C5 C 0.4396(5) 0.2505(6) 1.1315(5) 0.087(2) Uani 1 1 d . . .
H5A H 0.4476 0.2981 1.0728 0.130 Uiso 1 1 calc R . .
H5B H 0.4375 0.1895 1.1254 0.130 Uiso 1 1 calc R . .
H5C H 0.4976 0.2345 1.1541 0.130 Uiso 1 1 calc R . .
C6 C 0.2932(3) 0.4285(3) 0.9148(3) 0.0390(10) Uani 1 1 d . . .
C7 C 0.3844(4) 0.3697(4) 0.8677(4) 0.0530(13) Uani 1 1 d . . .
H7 H 0.3829 0.3226 0.8434 0.064 Uiso 1 1 calc R . .
C8 C 0.4770(4) 0.3793(4) 0.8559(4) 0.0660(15) Uani 1 1 d . . .
H8 H 0.5389 0.3385 0.8240 0.079 Uiso 1 1 calc R . .
C9 C 0.4796(4) 0.4464(5) 0.8898(4) 0.0702(17) Uani 1 1 d . . .
H9 H 0.5437 0.4535 0.8802 0.084 Uiso 1 1 calc R . .
C10 C 0.3903(5) 0.5055(5) 0.9387(4) 0.0685(16) Uani 1 1 d . . .
H10 H 0.3939 0.5513 0.9633 0.082 Uiso 1 1 calc R . .
C11 C 0.2955(4) 0.4977(4) 0.9515(3) 0.0533(13) Uani 1 1 d . . .
H11 H 0.2339 0.5381 0.9842 0.064 Uiso 1 1 calc R . .
C12 C 0.3757(4) 0.2087(4) 0.7159(4) 0.0527(13) Uani 1 1 d . A .
C13 C 0.4720(5) 0.1501(5) 0.6560(4) 0.0736(17) Uani 1 1 d D . .
C17 C 0.3003(4) 0.0749(4) 1.0355(3) 0.0476(12) Uani 1 1 d . . .
C18 C 0.3798(5) -0.0007(5) 1.0000(4) 0.0775(19) Uani 1 1 d . . .
H18 H 0.4220 0.0125 0.9400 0.093 Uiso 1 1 calc R . .
C19 C 0.3967(7) -0.0955(5) 1.0533(5) 0.107(3) Uani 1 1 d . . .
H19 H 0.4504 -0.1491 1.0300 0.128 Uiso 1 1 calc R . .
C20 C 0.3374(6) -0.1129(5) 1.1388(5) 0.099(3) Uani 1 1 d . . .
H20 H 0.3485 -0.1780 1.1771 0.119 Uiso 1 1 calc R . .
C21 C 0.2601(5) -0.0325(4) 1.1681(4) 0.0690(16) Uani 1 1 d . . .
C22 C 0.0092(4) 0.2465(3) 1.2786(3) 0.0421(11) Uani 1 1 d . . .
C23 C 0.0823(4) 0.1756(4) 1.3211(3) 0.0547(13) Uani 1 1 d . . .
H23 H 0.1520 0.1531 1.2876 0.066 Uiso 1 1 calc R . .
C24 C 0.0517(5) 0.1386(4) 1.4126(4) 0.0661(16) Uani 1 1 d . . .
H24 H 0.1010 0.0909 1.4426 0.079 Uiso 1 1 calc R . .
C25 C -0.0495(5) 0.1699(5) 1.4611(4) 0.0725(18) Uani 1 1 d . . .
H25 H -0.0712 0.1441 1.5242 0.087 Uiso 1 1 calc R . .
C26 C -0.1183(4) 0.2400(4) 1.4148(4) 0.0603(14) Uani 1 1 d . . .
C41 C 0.3955(4) 0.6325(4) 0.7023(4) 0.0575(14) Uani 1 1 d . . .
C27 C 0.0444(4) 0.5249(3) 0.6692(3) 0.0404(10) Uani 1 1 d . . .
C28 C -0.0283(4) 0.5997(4) 0.6293(3) 0.0540(13) Uani 1 1 d . . .
H28 H -0.0895 0.6388 0.6636 0.065 Uiso 1 1 calc R . .
C35 C -0.1174(7) 0.2700(5) 0.7521(6) 0.091(2) Uani 1 1 d . . .
H35 H -0.1789 0.2700 0.7473 0.110 Uiso 1 1 calc R . .
C36 C -0.1175(5) 0.2983(4) 0.8177(5) 0.0750(19) Uani 1 1 d . . .
C34 C -0.0240(8) 0.2400(6) 0.6900(5) 0.097(3) Uani 1 1 d . . .
H34 H -0.0203 0.2189 0.6411 0.116 Uiso 1 1 calc R . .
C33 C 0.0652(6) 0.2407(5) 0.6992(4) 0.0721(18) Uani 1 1 d . . .
H33 H 0.1302 0.2209 0.6570 0.087 Uiso 1 1 calc R . .
C32 C 0.0545(4) 0.2715(3) 0.7727(3) 0.0499(12) Uani 1 1 d . . .
C31 C 0.1417(4) 0.4824(4) 0.5349(3) 0.0576(14) Uani 1 1 d . . .
C30 C 0.0776(5) 0.5566(5) 0.4882(4) 0.0715(17) Uani 1 1 d . . .
H30 H 0.0915 0.5672 0.4252 0.086 Uiso 1 1 calc R . .
C29 C -0.0091(5) 0.6158(4) 0.5382(4) 0.0693(17) Uani 1 1 d . . .
H29 H -0.0565 0.6688 0.5088 0.083 Uiso 1 1 calc R . .
C37 C 0.3293(4) 0.5290(4) 0.6851(3) 0.0474(12) Uani 1 1 d . . .
C38 C 0.4243(4) 0.4834(4) 0.6314(4) 0.0616(14) Uani 1 1 d . . .
H38 H 0.4332 0.4315 0.6069 0.074 Uiso 1 1 calc R . .
C39 C 0.5039(5) 0.5156(5) 0.6150(4) 0.0760(18) Uani 1 1 d . . .
H39 H 0.5696 0.4857 0.5785 0.091 Uiso 1 1 calc R . .
C40 C 0.4907(5) 0.5913(5) 0.6508(4) 0.0741(18) Uani 1 1 d . . .
H40 H 0.5462 0.6137 0.6396 0.089 Uiso 1 1 calc R . .
C42 C 0.0750(4) 0.1190(4) 1.0335(3) 0.0449(11) Uani 1 1 d . . .
C43 C 0.0301(5) 0.0510(4) 1.1042(4) 0.0582(14) Uani 1 1 d . . .
H43 H -0.0157 0.0691 1.1586 0.070 Uiso 1 1 calc R . .
C44 C 0.0536(5) -0.0415(4) 1.0930(4) 0.0721(17) Uani 1 1 d . . .
H44 H 0.0232 -0.0883 1.1395 0.086 Uiso 1 1 calc R . .
C45 C 0.1212(5) -0.0674(4) 1.0147(5) 0.0713(17) Uani 1 1 d . . .
H45 H 0.1395 -0.1321 1.0065 0.086 Uiso 1 1 calc R . .
C46 C 0.1614(5) 0.0026(4) 0.9490(4) 0.0593(14) Uani 1 1 d . . .
Cl2S Cl 0.1124(4) 0.9720(3) 0.6421(2) 0.0969(12) Uani 0.50 1 d PD . .
Cl1S Cl 0.2637(3) 1.0700(3) 0.5210(2) 0.0979(12) Uani 0.50 1 d PD . .
C1S C 0.2343(8) 0.9764(10) 0.6057(9) 0.143(7) Uani 0.50 1 d PDU . .
H1S1 H 0.2506 0.9771 0.6578 0.171 Uiso 1 1 calc R . .
H1S2 H 0.2807 0.9134 0.5878 0.171 Uiso 1 1 calc R . .
C16 C 0.4907(12) 0.2038(12) 0.5579(9) 0.091(4) Uani 0.50 1 d PU A 1
H16A H 0.5560 0.1653 0.5231 0.137 Uiso 0.50 1 calc PR A 1
H16B H 0.4936 0.2698 0.5505 0.137 Uiso 0.50 1 calc PR A 1
H16C H 0.4349 0.2111 0.5364 0.137 Uiso 0.50 1 calc PR A 1
C14 C 0.4796(16) 0.0445(13) 0.6781(14) 0.115(6) Uani 0.50 1 d PU A 1
H14A H 0.4241 0.0394 0.6640 0.172 Uiso 0.50 1 calc PR A 1
H14B H 0.4738 0.0156 0.7423 0.172 Uiso 0.50 1 calc PR A 1
H14C H 0.5459 0.0082 0.6426 0.172 Uiso 0.50 1 calc PR A 1
C15 C 0.5578(15) 0.1373(18) 0.6872(15) 0.138(7) Uani 0.50 1 d PU A 1
H15A H 0.5396 0.1158 0.7530 0.207 Uiso 0.50 1 calc PR A 1
H15B H 0.5716 0.2008 0.6678 0.207 Uiso 0.50 1 calc PR A 1
H15C H 0.6193 0.0870 0.6614 0.207 Uiso 0.50 1 calc PR A 1
C15A C 0.5329(13) 0.0548(11) 0.7121(11) 0.107(5) Uani 0.50 1 d PDU A 2
H15D H 0.5919 0.0168 0.6716 0.160 Uiso 0.50 1 calc PR A 2
H15E H 0.4884 0.0140 0.7513 0.160 Uiso 0.50 1 calc PR A 2
H15F H 0.5570 0.0734 0.7490 0.160 Uiso 0.50 1 calc PR A 2
C16A C 0.5372(16) 0.2115(15) 0.5965(15) 0.127(6) Uani 0.50 1 d PU A 2
H16D H 0.5701 0.2224 0.6315 0.191 Uiso 0.50 1 calc PR A 2
H16E H 0.4954 0.2759 0.5681 0.191 Uiso 0.50 1 calc PR A 2
H16F H 0.5900 0.1776 0.5500 0.191 Uiso 0.50 1 calc PR A 2
C14A C 0.4427(17) 0.1020(17) 0.6109(16) 0.161(8) Uani 0.50 1 d PDU A 2
H14D H 0.4102 0.1528 0.5653 0.242 Uiso 0.50 1 calc PR A 2
H14E H 0.3944 0.0673 0.6555 0.242 Uiso 0.50 1 calc PR A 2
H14F H 0.5041 0.0539 0.5820 0.242 Uiso 0.50 1 calc PR A 2

loop_
_atom_site_aniso_label
_atom_site_aniso_U_11
_atom_site_aniso_U_22
_atom_site_aniso_U_33
_atom_site_aniso_U_23
_atom_site_aniso_U_13
_atom_site_aniso_U_12
Co1 0.0368(3) 0.0328(3) 0.0338(3) -0.0032(2) -0.0133(2) -0.0127(3)
Co2 0.0427(4) 0.0380(4) 0.0355(3) -0.0045(3) -0.0119(3) -0.0132(3)
Co3 0.0435(4) 0.0319(3) 0.0395(3) -0.0024(3) -0.0176(3) -0.0133(3)
Co4 0.0424(4) 0.0369(4) 0.0412(3) 0.0005(3) -0.0139(3) -0.0185(3)
Co5 0.0508(4) 0.0336(3) 0.0414(4) -0.0036(3) -0.0158(3) -0.0140(3)
Cl1 0.0612(12) 0.0788(13) 0.220(3) -0.0364(15) -0.0178(14) -0.0194(10)
Cl2 0.0711(11) 0.1304(16) 0.0572(9) -0.0437(10) -0.0060(8) -0.0131(10)
Cl3 0.1341(17) 0.0692(11) 0.0680(11) 0.0063(8) -0.0162(10) -0.0447(11)
Cl4 0.0708(11) 0.1269(16) 0.0511(9) 0.0113(9) 0.0012(8) -0.0253(11)
Cl5 0.0741(11) 0.0805(11) 0.1068(13) -0.0177(9) -0.0331(9) -0.0429(9)
Cl6 0.1192(16) 0.0956(14) 0.0852(12) -0.0484(11) -0.0045(11) -0.0367(12)
P6 0.0346(6) 0.0314(6) 0.0340(6) -0.0016(5) -0.0138(5) -0.0119(5)
O1 0.068(2) 0.047(2) 0.058(2) 0.0024(16) -0.0315(18) -0.0286(18)
O2 0.0473(19) 0.0341(16) 0.0363(17) 0.0021(13) -0.0165(14) -0.0167(14)
O3 0.0409(18) 0.0368(17) 0.0445(18) -0.0021(14) -0.0133(14) -0.0151(14)
O4 0.050(2) 0.0398(19) 0.0476(19) -0.0068(15) -0.0193(15) -0.0109(15)
O5 0.062(2) 0.047(2) 0.051(2) -0.0060(17) -0.0146(18) -0.0027(18)
O6 0.046(2) 0.048(2) 0.060(2) -0.0109(17) -0.0068(17) -0.0084(17)
O7 0.0509(19) 0.0346(17) 0.0344(16) -0.0021(13) -0.0165(14) -0.0166(14)
O8 0.0378(17) 0.0324(16) 0.0323(15) -0.0037(12) -0.0108(12) -0.0125(13)
O9 0.054(2) 0.0362(18) 0.063(2) -0.0076(16) -0.0271(17) -0.0161(16)
O10 0.059(2) 0.055(2) 0.072(2) -0.0198(19) -0.0178(19) -0.0264(18)
O11 0.046(2) 0.0448(19) 0.0452(18) -0.0051(15) -0.0097(15) -0.0197(16)
O12 0.051(2) 0.0421(19) 0.062(2) -0.0082(16) -0.0313(17) -0.0144(16)
O13 0.0375(18) 0.0411(18) 0.0530(19) -0.0091(15) -0.0235(15) -0.0079(15)
O14 0.0393(17) 0.0331(16) 0.0374(16) 0.0012(13) -0.0176(13) -0.0160(13)
O15 0.0473(19) 0.0406(18) 0.0374(17) -0.0084(14) -0.0158(14) -0.0083(15)
N1 0.046(2) 0.048(2) 0.034(2) -0.0050(17) -0.0110(17) -0.0196(19)
N2 0.058(3) 0.038(2) 0.082(3) -0.009(2) -0.026(3) -0.017(2)
N3 0.062(3) 0.045(2) 0.049(2) -0.0049(19) -0.022(2) -0.023(2)
N4 0.062(3) 0.034(2) 0.053(3) -0.0007(18) -0.031(2) -0.014(2)
N5 0.058(3) 0.045(2) 0.038(2) 0.0049(18) -0.0150(19) -0.026(2)
N6 0.045(2) 0.050(2) 0.046(2) 0.0021(19) -0.0167(18) -0.022(2)
C1 0.045(3) 0.049(3) 0.036(2) -0.002(2) -0.015(2) -0.022(2)
C2 0.045(3) 0.052(3) 0.065(3) -0.008(3) -0.032(3) -0.014(2)
C3 0.084(5) 0.084(5) 0.079(4) 0.005(4) -0.058(4) -0.021(4)
C4 0.080(5) 0.074(4) 0.129(6) -0.018(4) -0.064(5) -0.026(4)
C5 0.046(4) 0.114(6) 0.110(5) -0.046(5) -0.030(4) -0.011(4)
C6 0.036(2) 0.038(2) 0.042(2) 0.004(2) -0.018(2) -0.013(2)
C7 0.040(3) 0.044(3) 0.068(3) -0.008(3) -0.017(2) -0.010(2)
C8 0.038(3) 0.057(4) 0.085(4) -0.013(3) -0.011(3) -0.006(3)
C9 0.043(3) 0.076(4) 0.087(4) 0.001(4) -0.022(3) -0.028(3)
C10 0.059(4) 0.075(4) 0.088(4) -0.013(3) -0.026(3) -0.039(3)
C11 0.047(3) 0.061(3) 0.058(3) -0.009(3) -0.019(2) -0.024(3)
C12 0.047(3) 0.050(3) 0.050(3) -0.012(3) -0.013(2) -0.006(3)
C13 0.059(4) 0.065(4) 0.071(4) -0.017(3) -0.010(3) -0.003(3)
C17 0.050(3) 0.040(3) 0.052(3) -0.008(2) -0.027(2) -0.005(2)
C18 0.069(4) 0.064(4) 0.069(4) -0.016(3) -0.024(3) 0.012(3)
C19 0.136(7) 0.053(4) 0.080(5) -0.018(4) -0.035(5) 0.024(4)
C20 0.134(7) 0.045(4) 0.077(5) -0.005(3) -0.039(5) 0.010(4)
C21 0.093(5) 0.047(3) 0.066(4) -0.001(3) -0.037(3) -0.019(3)
C22 0.051(3) 0.034(2) 0.042(3) 0.001(2) -0.016(2) -0.021(2)
C23 0.054(3) 0.052(3) 0.050(3) 0.004(2) -0.024(2) -0.015(3)
C24 0.073(4) 0.060(4) 0.056(3) 0.010(3) -0.032(3) -0.019(3)
C25 0.093(5) 0.076(4) 0.039(3) 0.017(3) -0.026(3) -0.038(4)
C26 0.061(4) 0.067(4) 0.049(3) 0.002(3) -0.013(3) -0.033(3)
C41 0.052(3) 0.066(4) 0.057(3) 0.000(3) -0.019(3) -0.029(3)
C27 0.047(3) 0.044(3) 0.036(2) -0.002(2) -0.016(2) -0.023(2)
C28 0.060(3) 0.052(3) 0.048(3) -0.007(2) -0.026(3) -0.010(3)
C35 0.112(7) 0.070(5) 0.123(7) 0.010(5) -0.072(6) -0.049(5)
C36 0.071(4) 0.042(3) 0.118(6) -0.001(3) -0.042(4) -0.025(3)
C34 0.167(9) 0.091(5) 0.079(5) 0.015(4) -0.073(6) -0.079(6)
C33 0.113(5) 0.075(4) 0.051(3) -0.004(3) -0.029(3) -0.054(4)
C32 0.069(4) 0.033(3) 0.055(3) 0.001(2) -0.030(3) -0.021(3)
C31 0.056(3) 0.072(4) 0.048(3) -0.016(3) -0.014(3) -0.023(3)
C30 0.085(5) 0.088(5) 0.038(3) -0.008(3) -0.025(3) -0.022(4)
C29 0.079(4) 0.064(4) 0.060(4) 0.001(3) -0.043(3) -0.010(3)
C37 0.048(3) 0.052(3) 0.039(3) 0.004(2) -0.015(2) -0.023(2)
C38 0.051(3) 0.066(4) 0.059(3) -0.012(3) -0.006(3) -0.023(3)
C39 0.046(3) 0.090(5) 0.072(4) -0.012(4) -0.003(3) -0.022(3)
C40 0.052(4) 0.101(5) 0.073(4) -0.012(4) -0.008(3) -0.044(4)
C42 0.049(3) 0.040(3) 0.052(3) -0.004(2) -0.022(2) -0.020(2)
C43 0.079(4) 0.049(3) 0.052(3) 0.002(2) -0.020(3) -0.036(3)
C44 0.096(5) 0.047(3) 0.075(4) 0.006(3) -0.032(4) -0.035(3)
C45 0.095(5) 0.041(3) 0.087(5) -0.012(3) -0.034(4) -0.024(3)
C46 0.071(4) 0.047(3) 0.069(4) -0.018(3) -0.023(3) -0.020(3)
Cl2S 0.145(4) 0.090(3) 0.062(2) 0.0046(18) -0.019(2) -0.072(3)
Cl1S 0.085(3) 0.138(4) 0.070(2) -0.007(2) -0.0175(18) -0.053(2)
C1S 0.153(10) 0.117(10) 0.111(9) -0.032(7) -0.073(8) 0.038(7)
C16 0.083(8) 0.085(8) 0.061(7) -0.029(6) -0.003(6) 0.009(6)
C14 0.114(10) 0.087(9) 0.111(9) -0.033(7) -0.011(7) -0.013(7)
C15 0.104(10) 0.163(11) 0.137(10) -0.036(8) -0.037(8) -0.028(8)
C15A 0.095(9) 0.089(9) 0.108(9) -0.028(7) -0.019(7) -0.006(7)
C16A 0.105(10) 0.113(10) 0.129(10) -0.033(8) 0.005(8) -0.032(8)
C14A 0.173(13) 0.179(12) 0.168(12) -0.090(9) -0.045(9) -0.050(9)

loop_
_atom_type_symbol
_atom_type_description
_atom_type_scat_dispersion_real
_atom_type_scat_dispersion_imag
_atom_type_scat_source
C C 0.0033 0.0016 'International Tables Vol C Tables 4.2.6.8 and 6.1.1.4'
H H 0.0000 0.0000 'International Tables Vol C Tables 4.2.6.8 and 6.1.1.4'
N N 0.0061 0.0033 'International Tables Vol C Tables 4.2.6.8 and 6.1.1.4'
O O 0.0106 0.0060 'International Tables Vol C Tables 4.2.6.8 and 6.1.1.4'
P P 0.1023 0.0942 'International Tables Vol C Tables 4.2.6.8 and 6.1.1.4'
Cl Cl 0.1484 0.1585 'International Tables Vol C Tables 4.2.6.8 and 6.1.1.4'
Co Co 0.3494 0.9721 'International Tables Vol C Tables 4.2.6.8 and 6.1.1.4'

loop_
_geom_angle_atom_site_label_1
_geom_angle_atom_site_label_2
_geom_angle_atom_site_label_3
_geom_angle
_geom_angle_site_symmetry_1
_geom_angle_site_symmetry_3
O13 Co1 O15 93.41(13) . 2_567
O13 Co1 O3 94.45(12) . .
O15 Co1 O3 88.79(12) 2_567 .
O13 Co1 O8 92.39(12) . .
O15 Co1 O8 173.36(12) 2_567 .
O3 Co1 O8 93.99(12) . .
O13 Co1 O2 91.35(12) . .
O15 Co1 O2 97.46(12) 2_567 .
O3 Co1 O2 171.21(11) . .
O8 Co1 O2 79.16(11) . .
O13 Co1 O14 171.58(12) . 2_567
O15 Co1 O14 84.41(12) 2_567 2_567
O3 Co1 O14 93.64(11) . 2_567
O8 Co1 O14 89.39(11) . 2_567
O2 Co1 O14 80.89(11) . 2_567
O6 Co2 O11 96.41(14) . .
O6 Co2 O1 90.24(15) . .
O11 Co2 O1 167.03(13) . .
O6 Co2 O7 96.70(14) . .
O11 Co2 O7 90.17(12) . .
O1 Co2 O7 77.97(12) . .
O6 Co2 N1 107.20(15) . .
O11 Co2 N1 91.07(13) . .
O1 Co2 N1 97.60(14) . .
O7 Co2 N1 155.77(14) . .
O6 Co2 O15 168.76(13) . .
O11 Co2 O15 82.72(13) . .
O1 Co2 O15 92.89(14) . .
O7 Co2 O15 94.52(12) . .
N1 Co2 O15 61.68(13) . .
O12 Co3 O4 92.90(13) . .
O12 Co3 O9 176.74(13) . .
O4 Co3 O9 85.73(13) . .
O12 Co3 O2 92.13(13) . .
O4 Co3 O2 174.91(12) . .
O9 Co3 O2 89.21(13) . .
O12 Co3 O8 94.83(12) . .
O4 Co3 O8 99.71(12) . .
O9 Co3 O8 88.32(11) . .
O2 Co3 O8 80.61(11) . .
O12 Co3 N4 86.99(14) . .
O4 Co3 N4 61.05(14) . .
O9 Co3 N4 89.76(13) . .
O2 Co3 N4 118.52(14) . .
O8 Co3 N4 160.76(14) . .
O14 Co4 O10 96.37(13) 2_567 .
O14 Co4 N6 118.48(14) 2_567 2_567
O10 Co4 N6 100.43(16) . 2_567
O14 Co4 N5 127.01(13) 2_567 .
O10 Co4 N5 103.29(16) . .
N6 Co4 N5 105.66(16) 2_567 .
O14 Co4 O11 86.36(12) 2_567 2_567
O10 Co4 O11 159.76(13) . 2_567
N6 Co4 O11 61.24(14) 2_567 2_567
N5 Co4 O11 90.74(14) . 2_567
O5 Co5 O7 100.07(14) . .
O5 Co5 O1 89.88(15) . .
O7 Co5 O1 79.74(12) . .
O5 Co5 N3 112.76(17) . .
O7 Co5 N3 147.13(16) . .
O1 Co5 N3 98.15(14) . .
O5 Co5 O4 94.97(15) . .
O7 Co5 O4 88.85(12) . .
O1 Co5 O4 168.23(13) . .
N3 Co5 O4 89.87(14) . .
O7 P6 O8 110.52(16) . .
O7 P6 O14 110.97(16) . .
O8 P6 O14 109.91(17) . .
O7 P6 C6 106.2(2) . .
O8 P6 C6 111.17(18) . .
O14 P6 C6 107.97(18) . .
C32 O1 Co5 135.8(3) . .
C32 O1 Co2 126.8(3) . .
Co5 O1 Co2 94.12(13) . .
C22 O2 Co3 124.7(3) . .
C22 O2 Co1 123.1(3) . .
Co3 O2 Co1 93.02(11) . .
C17 O4 Co3 98.1(3) . .
C17 O4 Co5 119.5(3) . .
Co3 O4 Co5 104.96(14) . .
C12 O5 Co5 129.7(3) . .
C12 O6 Co2 129.5(3) . .
P6 O7 Co5 136.85(18) . .
P6 O7 Co2 126.42(17) . .
Co5 O7 Co2 95.23(12) . .
P6 O8 Co1 133.91(17) . .
P6 O8 Co3 123.98(17) . .
Co1 O8 Co3 96.24(11) . .
C42 O9 Co3 119.3(3) . .
C37 O11 Co2 138.2(3) . .
C37 O11 Co4 91.6(3) . 2_567
Co2 O11 Co4 123.65(15) . 2_567
C1 O12 Co3 129.0(3) . .
C1 O13 Co1 130.5(3) . .
P6 O14 Co4 126.69(18) . 2_567
P6 O14 Co1 123.26(16) . 2_567
Co4 O14 Co1 99.15(11) 2_567 2_567
C27 O15 Co1 138.7(3) . 2_567
C27 O15 Co2 92.2(3) . .
Co1 O15 Co2 128.53(14) 2_567 .
C31 N1 C27 118.6(4) . .
C31 N1 Co2 147.0(4) . .
C27 N1 Co2 93.5(3) . .
C36 N2 C32 116.3(5) . .
C46 N3 C42 117.7(4) . .
C46 N3 Co5 134.3(4) . .
C42 N3 Co5 106.6(3) . .
C21 N4 C17 114.6(5) . .
C21 N4 Co3 157.6(4) . .
C17 N4 Co3 87.8(3) . .
C26 N5 C22 118.8(4) . .
C26 N5 Co4 139.7(4) . .
C22 N5 Co4 101.3(3) . .
C41 N6 C37 118.4(5) . .
C41 N6 Co4 145.4(4) . 2_567
C37 N6 Co4 95.9(3) . 2_567
O13 C1 O12 126.3(4) . .
O13 C1 C2 118.7(4) . .
O12 C1 C2 114.9(4) . .
C4 C2 C3 109.2(5) . .
C4 C2 C5 112.1(5) . .
C3 C2 C5 109.7(5) . .
C4 C2 C1 109.9(4) . .
C3 C2 C1 107.5(4) . .
C5 C2 C1 108.4(4) . .
C2 C3 H3A 109.5 . .
C2 C3 H3B 109.5 . .
H3A C3 H3B 109.5 . .
C2 C3 H3C 109.5 . .
H3A C3 H3C 109.5 . .
H3B C3 H3C 109.5 . .
C2 C4 H4A 109.5 . .
C2 C4 H4B 109.5 . .
H4A C4 H4B 109.5 . .
C2 C4 H4C 109.5 . .
H4A C4 H4C 109.5 . .
H4B C4 H4C 109.5 . .
C2 C5 H5A 109.5 . .
C2 C5 H5B 109.5 . .
H5A C5 H5B 109.5 . .
C2 C5 H5C 109.5 . .
H5A C5 H5C 109.5 . .
H5B C5 H5C 109.5 . .
C7 C6 C11 119.7(4) . .
C7 C6 P6 120.1(4) . .
C11 C6 P6 120.1(4) . .
C8 C7 C6 120.6(5) . .
C8 C7 H7 119.7 . .
C6 C7 H7 119.7 . .
C9 C8 C7 120.0(5) . .
C9 C8 H8 120.0 . .
C7 C8 H8 120.0 . .
C8 C9 C10 121.2(5) . .
C8 C9 H9 119.4 . .
C10 C9 H9 119.4 . .
C9 C10 C11 120.1(6) . .
C9 C10 H10 120.0 . .
C11 C10 H10 120.0 . .
C10 C11 C6 118.4(5) . .
C10 C11 H11 120.8 . .
C6 C11 H11 120.8 . .
O6 C12 O5 124.4(5) . .
O6 C12 C13 117.8(5) . .
O5 C12 C13 117.8(5) . .
C16A C13 C14 136.3(12) . .
C16A C13 C15 65.0(12) . .
C14 C13 C15 98.6(12) . .
C16A C13 C14A 115.5(14) . .
C14 C13 C14A 52.2(9) . .
C15 C13 C14A 140.9(12) . .
C16A C13 C16 46.5(10) . .
C14 C13 C16 116.7(11) . .
C15 C13 C16 109.0(12) . .
C14A C13 C16 72.3(12) . .
C16A C13 C12 111.2(9) . .
C14 C13 C12 112.3(9) . .
C15 C13 C12 105.8(10) . .
C14A C13 C12 109.3(11) . .
C16 C13 C12 112.9(7) . .
C16A C13 C15A 110.3(13) . .
C14 C13 C15A 47.6(8) . .
C15 C13 C15A 52.1(10) . .
C14A C13 C15A 98.3(7) . .
C16 C13 C15A 135.3(10) . .
C12 C13 C15A 111.5(8) . .
O4 C17 N4 113.0(4) . .
O4 C17 C18 123.3(5) . .
N4 C17 C18 123.7(5) . .
C19 C18 C17 118.4(6) . .
C19 C18 H18 120.8 . .
C17 C18 H18 120.8 . .
C20 C19 C18 120.2(7) . .
C20 C19 H19 119.9 . .
C18 C19 H19 119.9 . .
C19 C20 C21 117.1(6) . .
C19 C20 H20 121.4 . .
C21 C20 H20 121.4 . .
N4 C21 C20 126.0(6) . .
N4 C21 Cl3 114.9(5) . .
C20 C21 Cl3 119.1(5) . .
O2 C22 N5 113.6(4) . .
O2 C22 C23 125.3(5) . .
N5 C22 C23 121.1(4) . .
C24 C23 C22 118.7(5) . .
C24 C23 H23 120.6 . .
C22 C23 H23 120.6 . .
C23 C24 C25 120.8(5) . .
C23 C24 H24 119.6 . .
C25 C24 H24 119.6 . .
C24 C25 C26 117.6(5) . .
C24 C25 H25 121.2 . .
C26 C25 H25 121.2 . .
N5 C26 C25 122.8(6) . .
N5 C26 Cl4 117.2(4) . .
C25 C26 Cl4 120.0(4) . .
N6 C41 C40 123.4(6) . .
N6 C41 Cl5 116.2(4) . .
C40 C41 Cl5 120.4(4) . .
O15 C27 N1 112.4(4) . .
O15 C27 C28 126.4(5) . .
N1 C27 C28 121.1(4) . .
C29 C28 C27 117.7(5) . .
C29 C28 H28 121.1 . .
C27 C28 H28 121.1 . .
C36 C35 C34 117.1(7) . .
C36 C35 H35 121.5 . .
C34 C35 H35 121.5 . .
C35 C36 N2 127.2(7) . .
C35 C36 Cl1 119.3(6) . .
N2 C36 Cl1 113.4(6) . .
C35 C34 C33 120.0(7) . .
C35 C34 H34 120.0 . .
C33 C34 H34 120.0 . .
C32 C33 C34 117.0(7) . .
C32 C33 H33 121.5 . .
C34 C33 H33 121.5 . .
O1 C32 N2 117.3(5) . .
O1 C32 C33 120.3(6) . .
N2 C32 C33 122.3(5) . .
N1 C31 C30 125.0(5) . .
N1 C31 Cl2 115.6(4) . .
C30 C31 Cl2 119.4(4) . .
C31 C30 C29 115.8(5) . .
C31 C30 H30 122.1 . .
C29 C30 H30 122.1 . .
C28 C29 C30 121.6(5) . .
C28 C29 H29 119.2 . .
C30 C29 H29 119.2 . .
O11 C37 N6 111.2(4) . .
O11 C37 C38 127.1(5) . .
N6 C37 C38 121.6(5) . .
C39 C38 C37 117.8(6) . .
C39 C38 H38 121.1 . .
C37 C38 H38 121.1 . .
C38 C39 C40 121.0(6) . .
C38 C39 H39 119.5 . .
C40 C39 H39 119.5 . .
C41 C40 C39 117.8(5) . .
C41 C40 H40 121.1 . .
C39 C40 H40 121.1 . .
O9 C42 N3 116.4(4) . .
O9 C42 C43 122.1(5) . .
N3 C42 C43 121.5(5) . .
C44 C43 C42 118.5(6) . .
C44 C43 H43 120.7 . .
C42 C43 H43 120.7 . .
C43 C44 C45 120.2(5) . .
C43 C44 H44 119.9 . .
C45 C44 H44 119.9 . .
C46 C45 C44 118.0(5) . .
C46 C45 H45 121.0 . .
C44 C45 H45 121.0 . .
N3 C46 C45 124.2(5) . .
N3 C46 Cl6 115.5(4) . .
C45 C46 Cl6 120.3(4) . .
Cl1S C1S Cl2S 119.0(7) . .
Cl1S C1S H1S1 107.6 . .
Cl2S C1S H1S1 107.6 . .
Cl1S C1S H1S2 107.6 . .
Cl2S C1S H1S2 107.6 . .
H1S1 C1S H1S2 107.0 . .
C13 C16 H16A 109.5 . .
C13 C16 H16B 109.5 . .
C13 C16 H16C 109.5 . .
C13 C14 H14A 109.5 . .
C13 C14 H14B 109.5 . .
C13 C14 H14C 109.5 . .
C13 C15 H15A 109.5 . .
C13 C15 H15B 109.5 . .
C13 C15 H15C 109.5 . .
C13 C15A H15D 109.5 . .
C13 C15A H15E 109.5 . .
H15D C15A H15E 109.5 . .
C13 C15A H15F 109.5 . .
H15D C15A H15F 109.5 . .
H15E C15A H15F 109.5 . .
C13 C16A H16D 109.5 . .
C13 C16A H16E 109.5 . .
H16D C16A H16E 109.5 . .
C13 C16A H16F 109.5 . .
H16D C16A H16F 109.5 . .
H16E C16A H16F 109.5 . .
C13 C14A H14D 109.5 . .
C13 C14A H14E 109.5 . .
H14D C14A H14E 109.5 . .
C13 C14A H14F 109.5 . .
H14D C14A H14F 109.5 . .
H14E C14A H14F 109.5 . .

loop_
_geom_bond_atom_site_label_1
_geom_bond_atom_site_label_2
_geom_bond_distance
_geom_bond_site_symmetry_2
Co1 O13 2.028(3) .
Co1 O15 2.054(3) 2_567
Co1 O3 2.091(3) .
Co1 O8 2.094(3) .
Co1 O2 2.213(3) .
Co1 O14 2.217(3) 2_567
Co2 O6 2.026(4) .
Co2 O11 2.063(3) .
Co2 O1 2.099(3) .
Co2 O7 2.108(3) .
Co2 N1 2.127(4) .
Co2 O15 2.181(3) .
Co3 O12 2.004(3) .
Co3 O4 2.070(3) .
Co3 O9 2.118(3) .
Co3 O2 2.118(3) .
Co3 O8 2.127(3) .
Co3 N4 2.291(4) .
Co4 O14 2.037(3) 2_567
Co4 O10 2.044(4) .
Co4 N6 2.081(4) 2_567
Co4 N5 2.102(4) .
Co4 O11 2.217(3) 2_567
Co5 O5 1.985(4) .
Co5 O7 2.041(3) .
Co5 O1 2.087(3) .
Co5 N3 2.092(4) .
Co5 O4 2.093(3) .
Cl1 C36 1.764(8) .
Cl2 C31 1.754(6) .
Cl3 C21 1.767(7) .
Cl4 C26 1.721(6) .
Cl5 C41 1.731(6) .
Cl6 C46 1.747(6) .
P6 O7 1.524(3) .
P6 O8 1.535(3) .
P6 O14 1.536(3) .
P6 C6 1.795(4) .
O1 C32 1.302(6) .
O2 C22 1.325(5) .
O4 C17 1.324(5) .
O5 C12 1.257(6) .
O6 C12 1.249(6) .
O9 C42 1.322(5) .
O11 C37 1.298(5) .
O11 Co4 2.217(3) 2_567
O12 C1 1.256(5) .
O13 C1 1.253(6) .
O14 Co4 2.037(3) 2_567
O14 Co1 2.217(3) 2_567
O15 C27 1.309(5) .
O15 Co1 2.054(3) 2_567
N1 C31 1.315(6) .
N1 C27 1.348(6) .
N2 C36 1.336(7) .
N2 C32 1.342(7) .
N3 C46 1.333(6) .
N3 C42 1.345(6) .
N4 C21 1.331(6) .
N4 C17 1.343(7) .
N5 C26 1.346(6) .
N5 C22 1.351(6) .
N6 C41 1.330(6) .
N6 C37 1.358(6) .
N6 Co4 2.081(4) 2_567
C1 C2 1.559(6) .
C2 C4 1.518(8) .
C2 C3 1.522(8) .
C2 C5 1.531(8) .
C3 H3A 0.9800 .
C3 H3B 0.9800 .
C3 H3C 0.9800 .
C4 H4A 0.9800 .
C4 H4B 0.9800 .
C4 H4C 0.9800 .
C5 H5A 0.9800 .
C5 H5B 0.9800 .
C5 H5C 0.9800 .
C6 C7 1.390(7) .
C6 C11 1.408(7) .
C7 C8 1.378(7) .
C7 H7 0.9500 .
C8 C9 1.348(8) .
C8 H8 0.9500 .
C9 C10 1.392(9) .
C9 H9 0.9500 .
C10 C11 1.394(7) .
C10 H10 0.9500 .
C11 H11 0.9500 .
C12 C13 1.522(8) .
C13 C16A 1.458(19) .
C13 C14 1.474(18) .
C13 C15 1.478(19) .
C13 C14A 1.482(9) .
C13 C16 1.508(15) .
C13 C15A 1.546(9) .
C17 C18 1.376(8) .
C18 C19 1.369(9) .
C18 H18 0.9500 .
C19 C20 1.347(10) .
C19 H19 0.9500 .
C20 C21 1.373(9) .
C20 H20 0.9500 .
C22 C23 1.389(7) .
C23 C24 1.375(7) .
C23 H23 0.9500 .
C24 C25 1.375(9) .
C24 H24 0.9500 .
C25 C26 1.379(8) .
C25 H25 0.9500 .
C41 C40 1.359(8) .
C27 C28 1.382(7) .
C28 C29 1.373(7) .
C28 H28 0.9500 .
C35 C36 1.306(10) .
C35 C34 1.383(11) .
C35 H35 0.9500 .
C34 C33 1.401(9) .
C34 H34 0.9500 .
C33 C32 1.391(7) .
C33 H33 0.9500 .
C31 C30 1.358(8) .
C30 C29 1.383(8) .
C30 H30 0.9500 .
C29 H29 0.9500 .
C37 C38 1.392(7) .
C38 C39 1.362(8) .
C38 H38 0.9500 .
C39 C40 1.387(9) .
C39 H39 0.9500 .
C40 H40 0.9500 .
C42 C43 1.405(7) .
C43 C44 1.363(8) .
C43 H43 0.9500 .
C44 C45 1.373(9) .
C44 H44 0.9500 .
C45 C46 1.363(8) .
C45 H45 0.9500 .
Cl2S C1S 1.700(9) .
Cl1S C1S 1.668(9) .
C1S H1S1 0.9900 .
C1S H1S2 0.9900 .
C16 H16A 0.9800 .
C16 H16B 0.9800 .
C16 H16C 0.9800 .
C14 H14A 0.9800 .
C14 H14B 0.9800 .
C14 H14C 0.9800 .
C15 H15A 0.9800 .
C15 H15B 0.9800 .
C15 H15C 0.9800 .
C15A H15D 0.9800 .
C15A H15E 0.9800 .
C15A H15F 0.9800 .
C16A H16D 0.9800 .
C16A H16E 0.9800 .
C16A H16F 0.9800 .
C14A H14D 0.9800 .
C14A H14E 0.9800 .
C14A H14F 0.9800 .

loop_
_geom_torsion_atom_site_label_1
_geom_torsion_atom_site_label_2
_geom_torsion_atom_site_label_3
_geom_torsion_atom_site_label_4
_geom_torsion
_geom_torsion_site_symmetry_1
_geom_torsion_site_symmetry_4
O5 Co5 O1 C32 127.5(5) . .
O7 Co5 O1 C32 -132.2(5) . .
N3 Co5 O1 C32 14.6(5) . .
O4 Co5 O1 C32 -117.9(7) . .
O5 Co5 O1 Co2 -73.18(16) . .
O7 Co5 O1 Co2 27.08(13) . .
N3 Co5 O1 Co2 173.83(16) . .
O4 Co5 O1 Co2 41.3(7) . .
O6 Co2 O1 C32 -127.5(4) . .
O11 Co2 O1 C32 111.5(6) . .
O7 Co2 O1 C32 135.7(4) . .
N1 Co2 O1 C32 -20.1(5) . .
O15 Co2 O1 C32 41.7(4) . .
O6 Co2 O1 Co5 70.47(16) . .
O11 Co2 O1 Co5 -50.6(7) . .
O7 Co2 O1 Co5 -26.33(13) . .
N1 Co2 O1 Co5 177.86(14) . .
O15 Co2 O1 Co5 -120.33(14) . .
O12 Co3 O2 C22 -64.2(3) . .
O4 Co3 O2 C22 107.2(13) . .
O9 Co3 O2 C22 112.8(3) . .
O8 Co3 O2 C22 -158.7(3) . .
N4 Co3 O2 C22 23.6(3) . .
O12 Co3 O2 Co1 70.41(12) . .
O4 Co3 O2 Co1 -118.2(13) . .
O9 Co3 O2 Co1 -112.56(12) . .
O8 Co3 O2 Co1 -24.13(10) . .
N4 Co3 O2 Co1 158.14(12) . .
O13 Co1 O2 C22 68.1(3) . .
O15 Co1 O2 C22 -25.5(3) 2_567 .
O3 Co1 O2 C22 -160.6(7) . .
O8 Co1 O2 C22 160.3(3) . .
O14 Co1 O2 C22 -108.6(3) 2_567 .
O13 Co1 O2 Co3 -67.52(13) . .
O15 Co1 O2 Co3 -161.14(11) 2_567 .
O3 Co1 O2 Co3 63.8(8) . .
O8 Co1 O2 Co3 24.65(10) . .
O14 Co1 O2 Co3 115.78(12) 2_567 .
O12 Co3 O4 C17 82.9(3) . .
O9 Co3 O4 C17 -94.1(3) . .
O2 Co3 O4 C17 -88.5(13) . .
O8 Co3 O4 C17 178.3(3) . .
N4 Co3 O4 C17 -2.0(3) . .
O12 Co3 O4 Co5 -153.49(15) . .
O9 Co3 O4 Co5 29.48(14) . .
O2 Co3 O4 Co5 35.1(14) . .
O8 Co3 O4 Co5 -58.09(14) . .
N4 Co3 O4 Co5 121.57(18) . .
O5 Co5 O4 C17 -81.6(4) . .
O7 Co5 O4 C17 178.4(3) . .
O1 Co5 O4 C17 164.3(6) . .
N3 Co5 O4 C17 31.2(4) . .
O5 Co5 O4 Co3 169.76(15) . .
O7 Co5 O4 Co3 69.75(14) . .
O1 Co5 O4 Co3 55.7(7) . .
N3 Co5 O4 Co3 -77.40(17) . .
O7 Co5 O5 C12 -39.6(5) . .
O1 Co5 O5 C12 39.9(5) . .
N3 Co5 O5 C12 138.7(5) . .
O4 Co5 O5 C12 -129.3(5) . .
O11 Co2 O6 C12 136.0(5) . .
O1 Co2 O6 C12 -32.9(5) . .
O7 Co2 O6 C12 45.1(5) . .
N1 Co2 O6 C12 -130.9(5) . .
O15 Co2 O6 C12 -139.1(6) . .
O8 P6 O7 Co5 -18.8(3) . .
O14 P6 O7 Co5 -141.0(2) . .
C6 P6 O7 Co5 101.9(3) . .
O8 P6 O7 Co2 143.49(19) . .
O14 P6 O7 Co2 21.3(3) . .
C6 P6 O7 Co2 -95.8(2) . .
O5 Co5 O7 P6 -133.2(3) . .
O1 Co5 O7 P6 138.8(3) . .
N3 Co5 O7 P6 49.6(4) . .
O4 Co5 O7 P6 -38.4(3) . .
O5 Co5 O7 Co2 61.03(15) . .
O1 Co5 O7 Co2 -27.00(14) . .
N3 Co5 O7 Co2 -116.2(2) . .
O4 Co5 O7 Co2 155.88(13) . .
O6 Co2 O7 P6 130.3(2) . .
O11 Co2 O7 P6 33.8(2) . .
O1 Co2 O7 P6 -140.9(2) . .
N1 Co2 O7 P6 -59.2(4) . .
O15 Co2 O7 P6 -48.9(2) . .
O6 Co2 O7 Co5 -61.79(14) . .
O11 Co2 O7 Co5 -158.27(13) . .
O1 Co2 O7 Co5 27.02(14) . .
N1 Co2 O7 Co5 108.7(3) . .
O15 Co2 O7 Co5 119.02(12) . .
O7 P6 O8 Co1 -171.7(2) . .
O14 P6 O8 Co1 -48.9(3) . .
C6 P6 O8 Co1 70.6(3) . .
O7 P6 O8 Co3 42.1(2) . .
O14 P6 O8 Co3 164.91(16) . .
C6 P6 O8 Co3 -75.6(2) . .
O13 Co1 O8 P6 -86.1(2) . .
O15 Co1 O8 P6 123.1(9) 2_567 .
O3 Co1 O8 P6 8.6(2) . .
O2 Co1 O8 P6 -177.0(2) . .
O14 Co1 O8 P6 102.2(2) 2_567 .
O13 Co1 O8 Co3 66.26(12) . .
O15 Co1 O8 Co3 -84.5(10) 2_567 .
O3 Co1 O8 Co3 160.89(11) . .
O2 Co1 O8 Co3 -24.66(11) . .
O14 Co1 O8 Co3 -105.51(11) 2_567 .
O12 Co3 O8 P6 90.6(2) . .
O4 Co3 O8 P6 -3.2(2) . .
O9 Co3 O8 P6 -88.6(2) . .
O2 Co3 O8 P6 -178.1(2) . .
N4 Co3 O8 P6 -4.1(5) . .
O12 Co3 O8 Co1 -65.64(13) . .
O4 Co3 O8 Co1 -159.43(12) . .
O9 Co3 O8 Co1 115.20(13) . .
O2 Co3 O8 Co1 25.72(11) . .
N4 Co3 O8 Co1 -160.3(3) . .
O12 Co3 O9 C42 -9(3) . .
O4 Co3 O9 C42 55.8(3) . .
O2 Co3 O9 C42 -123.7(3) . .
O8 Co3 O9 C42 155.7(3) . .
N4 Co3 O9 C42 -5.2(3) . .
O6 Co2 O11 C37 -13.0(4) . .
O1 Co2 O11 C37 107.4(7) . .
O7 Co2 O11 C37 83.7(4) . .
N1 Co2 O11 C37 -120.5(4) . .
O15 Co2 O11 C37 178.3(4) . .
O6 Co2 O11 Co4 -155.53(18) . 2_567
O1 Co2 O11 Co4 -35.1(7) . 2_567
O7 Co2 O11 Co4 -58.77(18) . 2_567
N1 Co2 O11 Co4 97.03(19) . 2_567
O15 Co2 O11 Co4 35.76(17) . 2_567
O4 Co3 O12 C1 134.3(4) . .
O9 Co3 O12 C1 -161(2) . .
O2 Co3 O12 C1 -46.5(4) . .
O8 Co3 O12 C1 34.3(4) . .
N4 Co3 O12 C1 -164.9(4) . .
O15 Co1 O13 C1 135.4(4) 2_567 .
O3 Co1 O13 C1 -135.5(4) . .
O8 Co1 O13 C1 -41.3(4) . .
O2 Co1 O13 C1 37.9(4) . .
O14 Co1 O13 C1 60.7(10) 2_567 .
O7 P6 O14 Co4 -79.1(2) . 2_567
O8 P6 O14 Co4 158.35(18) . 2_567
C6 P6 O14 Co4 36.9(3) . 2_567
O7 P6 O14 Co1 57.5(2) . 2_567
O8 P6 O14 Co1 -65.1(2) . 2_567
C6 P6 O14 Co1 173.5(2) . 2_567
O6 Co2 O15 C27 6.6(8) . .
O11 Co2 O15 C27 92.9(2) . .
O1 Co2 O15 C27 -99.4(2) . .
O7 Co2 O15 C27 -177.5(2) . .
N1 Co2 O15 C27 -2.3(2) . .
O6 Co2 O15 Co1 -166.3(6) . 2_567
O11 Co2 O15 Co1 -80.00(19) . 2_567
O1 Co2 O15 Co1 87.7(2) . 2_567
O7 Co2 O15 Co1 9.6(2) . 2_567
N1 Co2 O15 Co1 -175.2(2) . 2_567
O6 Co2 N1 C31 -8.6(7) . .
O11 Co2 N1 C31 88.4(6) . .
O1 Co2 N1 C31 -101.3(6) . .
O7 Co2 N1 C31 -178.8(5) . .
O15 Co2 N1 C31 169.5(7) . .
O6 Co2 N1 C27 -175.9(3) . .
O11 Co2 N1 C27 -78.9(3) . .
O1 Co2 N1 C27 91.4(3) . .
O7 Co2 N1 C27 13.9(5) . .
O15 Co2 N1 C27 2.2(2) . .
O5 Co5 N3 C46 -6.4(5) . .
O7 Co5 N3 C46 170.6(4) . .
O1 Co5 N3 C46 86.9(5) . .
O4 Co5 N3 C46 -101.7(5) . .
O5 Co5 N3 C42 158.8(3) . .
O7 Co5 N3 C42 -24.2(4) . .
O1 Co5 N3 C42 -107.9(3) . .
O4 Co5 N3 C42 63.4(3) . .
O12 Co3 N4 C21 85.3(10) . .
O4 Co3 N4 C21 -179.7(10) . .
O9 Co3 N4 C21 -94.5(10) . .
O2 Co3 N4 C21 -5.5(10) . .
O8 Co3 N4 C21 -178.7(8) . .
O12 Co3 N4 C17 -93.0(3) . .
O4 Co3 N4 C17 2.0(3) . .
O9 Co3 N4 C17 87.2(3) . .
O2 Co3 N4 C17 176.2(2) . .
O8 Co3 N4 C17 3.0(5) . .
O14 Co4 N5 C26 139.4(5) 2_567 .
O10 Co4 N5 C26 -111.9(6) . .
N6 Co4 N5 C26 -6.9(6) 2_567 .
O11 Co4 N5 C26 53.4(6) 2_567 .
O14 Co4 N5 C22 -44.9(3) 2_567 .
O10 Co4 N5 C22 63.8(3) . .
N6 Co4 N5 C22 168.8(3) 2_567 .
O11 Co4 N5 C22 -130.9(3) 2_567 .
Co1 O13 C1 O12 -0.1(7) . .
Co1 O13 C1 C2 -177.4(3) . .
Co3 O12 C1 O13 4.0(7) . .
Co3 O12 C1 C2 -178.6(3) . .
O13 C1 C2 C4 -14.0(7) . .
O12 C1 C2 C4 168.4(5) . .
O13 C1 C2 C3 104.8(5) . .
O12 C1 C2 C3 -72.9(6) . .
O13 C1 C2 C5 -136.8(5) . .
O12 C1 C2 C5 45.6(6) . .
O7 P6 C6 C7 -4.2(4) . .
O8 P6 C6 C7 116.1(4) . .
O14 P6 C6 C7 -123.3(4) . .
O7 P6 C6 C11 171.8(3) . .
O8 P6 C6 C11 -67.9(4) . .
O14 P6 C6 C11 52.7(4) . .
C11 C6 C7 C8 -0.6(7) . .
P6 C6 C7 C8 175.4(4) . .
C6 C7 C8 C9 -0.4(8) . .
C7 C8 C9 C10 1.4(9) . .
C8 C9 C10 C11 -1.5(9) . .
C9 C10 C11 C6 0.6(8) . .
C7 C6 C11 C10 0.4(7) . .
P6 C6 C11 C10 -175.6(4) . .
Co2 O6 C12 O5 -12.8(8) . .
Co2 O6 C12 C13 166.0(4) . .
Co5 O5 C12 O6 8.6(8) . .
Co5 O5 C12 C13 -170.2(4) . .
O6 C12 C13 C16A 36.3(13) . .
O5 C12 C13 C16A -144.8(12) . .
O6 C12 C13 C14 -148.5(12) . .
O5 C12 C13 C14 30.4(13) . .
O6 C12 C13 C15 105.1(12) . .
O5 C12 C13 C15 -76.0(12) . .
O6 C12 C13 C14A -92.4(11) . .
O5 C12 C13 C14A 86.5(12) . .
O6 C12 C13 C16 -14.0(11) . .
O5 C12 C13 C16 164.8(10) . .
O6 C12 C13 C15A 159.9(10) . .
O5 C12 C13 C15A -21.2(12) . .
Co3 O4 C17 N4 3.3(4) . .
Co5 O4 C17 N4 -109.1(4) . .
Co3 O4 C17 C18 -177.8(5) . .
Co5 O4 C17 C18 69.8(6) . .
C21 N4 C17 O4 177.7(4) . .
Co3 N4 C17 O4 -3.0(4) . .
C21 N4 C17 C18 -1.1(8) . .
Co3 N4 C17 C18 178.1(5) . .
O4 C17 C18 C19 -177.5(6) . .
N4 C17 C18 C19 1.2(10) . .
C17 C18 C19 C20 -1.1(13) . .
C18 C19 C20 C21 0.9(14) . .
C17 N4 C21 C20 1.0(9) . .
Co3 N4 C21 C20 -177.1(7) . .
C17 N4 C21 Cl3 -177.9(4) . .
Co3 N4 C21 Cl3 4.0(12) . .
C19 C20 C21 N4 -0.9(13) . .
C19 C20 C21 Cl3 177.9(7) . .
Co3 O2 C22 N5 -157.3(3) . .
Co1 O2 C22 N5 80.8(4) . .
Co3 O2 C22 C23 21.4(6) . .
Co1 O2 C22 C23 -100.4(5) . .
C26 N5 C22 O2 -178.1(4) . .
Co4 N5 C22 O2 5.1(4) . .
C26 N5 C22 C23 3.2(7) . .
Co4 N5 C22 C23 -173.7(4) . .
O2 C22 C23 C24 179.1(5) . .
N5 C22 C23 C24 -2.3(8) . .
C22 C23 C24 C25 1.0(9) . .
C23 C24 C25 C26 -0.6(9) . .
C22 N5 C26 C25 -2.9(8) . .
Co4 N5 C26 C25 172.3(4) . .
C22 N5 C26 Cl4 179.1(4) . .
Co4 N5 C26 Cl4 -5.8(8) . .
C24 C25 C26 N5 1.6(9) . .
C24 C25 C26 Cl4 179.6(5) . .
C37 N6 C41 C40 -1.1(8) . .
Co4 N6 C41 C40 -173.0(5) 2_567 .
C37 N6 C41 Cl5 179.6(3) . .
Co4 N6 C41 Cl5 7.7(8) 2_567 .
Co1 O15 C27 N1 175.0(3) 2_567 .
Co2 O15 C27 N1 3.5(4) . .
Co1 O15 C27 C28 -2.4(7) 2_567 .
Co2 O15 C27 C28 -174.0(4) . .
C31 N1 C27 O15 -175.7(4) . .
Co2 N1 C27 O15 -3.6(4) . .
C31 N1 C27 C28 1.9(7) . .
Co2 N1 C27 C28 174.0(4) . .
O15 C27 C28 C29 173.4(5) . .
N1 C27 C28 C29 -3.8(7) . .
C34 C35 C36 N2 -1.6(11) . .
C34 C35 C36 Cl1 -177.7(5) . .
C32 N2 C36 C35 2.1(9) . .
C32 N2 C36 Cl1 178.5(4) . .
C36 C35 C34 C33 0.1(11) . .
C35 C34 C33 C32 0.5(10) . .
Co5 O1 C32 N2 60.5(6) . .
Co2 O1 C32 N2 -93.3(5) . .
Co5 O1 C32 C33 -119.8(5) . .
Co2 O1 C32 C33 86.4(6) . .
C36 N2 C32 O1 178.4(4) . .
C36 N2 C32 C33 -1.3(7) . .
C34 C33 C32 O1 -179.6(5) . .
C34 C33 C32 N2 0.1(8) . .
C27 N1 C31 C30 1.3(8) . .
Co2 N1 C31 C30 -164.3(5) . .
C27 N1 C31 Cl2 -178.6(3) . .
Co2 N1 C31 Cl2 15.9(8) . .
N1 C31 C30 C29 -2.2(9) . .
Cl2 C31 C30 C29 177.6(5) . .
C27 C28 C29 C30 2.8(9) . .
C31 C30 C29 C28 0.0(9) . .
Co2 O11 C37 N6 -148.2(3) . .
Co4 O11 C37 N6 1.4(4) 2_567 .
Co2 O11 C37 C38 34.3(7) . .
Co4 O11 C37 C38 -176.1(5) 2_567 .
C41 N6 C37 O11 -176.8(4) . .
Co4 N6 C37 O11 -1.5(4) 2_567 .
C41 N6 C37 C38 0.8(7) . .
Co4 N6 C37 C38 176.2(4) 2_567 .
O11 C37 C38 C39 177.0(5) . .
N6 C37 C38 C39 -0.2(8) . .
C37 C38 C39 C40 0.0(9) . .
N6 C41 C40 C39 0.9(9) . .
Cl5 C41 C40 C39 -179.9(5) . .
C38 C39 C40 C41 -0.3(10) . .
Co3 O9 C42 N3 -87.8(4) . .
Co3 O9 C42 C43 89.7(5) . .
C46 N3 C42 O9 177.3(4) . .
Co5 N3 C42 O9 9.3(5) . .
C46 N3 C42 C43 -0.2(7) . .
Co5 N3 C42 C43 -168.2(4) . .
O9 C42 C43 C44 -177.7(5) . .
N3 C42 C43 C44 -0.4(8) . .
C42 C43 C44 C45 1.1(9) . .
C43 C44 C45 C46 -1.4(10) . .
C42 N3 C46 C45 -0.1(8) . .
Co5 N3 C46 C45 163.8(5) . .
C42 N3 C46 Cl6 179.3(4) . .
Co5 N3 C46 Cl6 -16.8(7) . .
C44 C45 C46 N3 0.9(10) . .
C44 C45 C46 Cl6 -178.5(5) . .
